data_4083256
loop_
_publ_author_name
'Hoseini, S. Jafar'
'Nasrabadi, Hasan'
'Nabavizadeh, S. Masoud'
'Rashidi, Mehdi'
'Puddephatt, Richard J.'

_publ_section_title
;
 Reactivity and Mechanism in the Oxidative Addition of Allylic Halides to
 a Dimethylplatinum(II) Complex
;
_journal_issue 6
_journal_name_full Organometallics
_journal_page_first 2357
_journal_paper_doi 10.1021/om201289e
_journal_volume 31
_journal_year 2012
_chemical_formula_moiety 'C16 H21 Cl N2 Pt'
_chemical_formula_sum 'C16 H21 Cl N2 Pt'
_chemical_formula_weight 471.89
_chemical_name_systematic
; 
 ? 
;
_space_group_IT_number 14
_symmetry_cell_setting monoclinic
_symmetry_space_group_name_Hall '-P 2ybc'
_symmetry_space_group_name_H-M 'P 1 21/c 1'
_atom_sites_solution_hydrogens geom
_atom_sites_solution_primary direct
_atom_sites_solution_secondary difmap
_audit_creation_method SHELXL-97
_cell_angle_alpha 90.00
_cell_angle_beta 94.671(2)
_cell_angle_gamma 90.00
_cell_formula_units_Z 4
_cell_length_a 11.8284(5)
_cell_length_b 8.0909(3)
_cell_length_c 16.7531(6)
_cell_measurement_reflns_used 9839
_cell_measurement_temperature 150(2)
_cell_measurement_theta_max 25.84
_cell_measurement_theta_min 2.80
_cell_volume 1597.99(11)
_computing_cell_refinement 'Bruker SAINT'
_computing_data_collection 'Bruker APEX2'
_computing_data_reduction 'Bruker SAINT'
_computing_molecular_graphics 'Bruker SHELXTL'
_computing_publication_material 'Bruker SHELXTL'
_computing_structure_refinement 'SHELXL-97 (Sheldrick, 2008)'
_computing_structure_solution 'SHELXS-97 (Sheldrick, 2008)'
_diffrn_ambient_temperature 150(2)
_diffrn_measured_fraction_theta_full 1.000
_diffrn_measured_fraction_theta_max 1.000
_diffrn_measurement_device_type 'Bruker APEX-II CCD'
_diffrn_measurement_method '\f and \w scans'
_diffrn_radiation_monochromator graphite
_diffrn_radiation_source 'fine-focus sealed tube'
_diffrn_radiation_type MoK\a
_diffrn_radiation_wavelength 0.71073
_diffrn_reflns_av_R_equivalents 0.0456
_diffrn_reflns_av_sigmaI/netI 0.0145
_diffrn_reflns_limit_h_max 16
_diffrn_reflns_limit_h_min -16
_diffrn_reflns_limit_k_max 11
_diffrn_reflns_limit_k_min -11
_diffrn_reflns_limit_l_max 23
_diffrn_reflns_limit_l_min -23
_diffrn_reflns_number 116795
_diffrn_reflns_theta_full 30.51
_diffrn_reflns_theta_max 30.51
_diffrn_reflns_theta_min 1.73
_exptl_absorpt_coefficient_mu 8.940
_exptl_absorpt_correction_T_max 0.7753
_exptl_absorpt_correction_T_min 0.6072
_exptl_absorpt_correction_type multi-scan
_exptl_crystal_colour yellow
_exptl_crystal_density_diffrn 1.961
_exptl_crystal_density_method 'not measured'
_exptl_crystal_description block
_exptl_crystal_F_000 904
_exptl_crystal_size_max 0.06
_exptl_crystal_size_mid 0.03
_exptl_crystal_size_min 0.03
_refine_diff_density_max 3.273
_refine_diff_density_min -3.074
_refine_diff_density_rms 0.120
_refine_ls_extinction_method none
_refine_ls_goodness_of_fit_ref 1.092
_refine_ls_hydrogen_treatment constr
_refine_ls_matrix_type full
_refine_ls_number_parameters 222
_refine_ls_number_reflns 4890
_refine_ls_number_restraints 5
_refine_ls_restrained_S_all 1.092
_refine_ls_R_factor_all 0.0446
_refine_ls_R_factor_gt 0.0321
_refine_ls_shift/su_max 0.002
_refine_ls_shift/su_mean 0.000
_refine_ls_structure_factor_coef Fsqd
_refine_ls_weighting_details 'calc w=1/[\s^2^(Fo^2^)+(0.0000P)^2^+6.9420P] where P=(Fo^2^+2Fc^2^)/3'
_refine_ls_weighting_scheme calc
_refine_ls_wR_factor_gt 0.0522
_refine_ls_wR_factor_ref 0.0566
_reflns_number_gt 3941
_reflns_number_total 4890
_reflns_threshold_expression >2sigma(I)
_cod_data_source_file om201289e_si_001.cif
_cod_data_source_block b10049_0m
_cod_depositor_comments
;
The following automatic conversions were performed:

'_symmetry_cell_setting' value 'Monoclinic' changed to 'monoclinic'
according to
/usr/data/users/saulius/automatic-downloads/retrospective/ACS/lib/dictionaries/cif_core.dic
dictionary named 'cif_core.dic' version 2.4.2 from 2011-04-26.

Automatic conversion script
Id: cif_fix_values 2281 2013-09-26 08:29:07Z andrius 
;
_cod_original_sg_symbol_H-M P2(1)/c
_cod_database_code 4083256

loop_
_symmetry_equiv_pos_as_xyz
'x, y, z'
'-x, y+1/2, -z+1/2'
'-x, -y, -z'
'x, -y-1/2, z-1/2'

loop_
_atom_site_label
_atom_site_type_symbol
_atom_site_fract_x
_atom_site_fract_y
_atom_site_fract_z
_atom_site_U_iso_or_equiv
_atom_site_adp_type
_atom_site_occupancy
_atom_site_symmetry_multiplicity
_atom_site_calc_flag
_atom_site_refinement_flags
_atom_site_disorder_assembly
_atom_site_disorder_group
Pt1 Pt 0.784293(13) 0.48976(2) 0.147697(9) 0.04029(5) Uani 1 1 d . . .
Cl1 Cl 0.65337(9) 0.25390(14) 0.16499(6) 0.0427(2) Uani 1 1 d . A .
N1 N 0.6386(3) 0.6467(4) 0.12554(18) 0.0349(7) Uani 1 1 d . A .
C2 C 0.8074(4) 0.5265(7) 0.2692(2) 0.0529(12) Uani 1 1 d . A .
H2A H 0.7487 0.4667 0.2956 0.079 Uiso 1 1 calc R . .
H2B H 0.8021 0.6448 0.2809 0.079 Uiso 1 1 calc R . .
H2C H 0.8823 0.4855 0.2892 0.079 Uiso 1 1 calc R . .
C1 C 0.9218(4) 0.3374(9) 0.1607(3) 0.0673(17) Uani 1 1 d . A .
H1A H 0.9800 0.3869 0.1983 0.101 Uiso 1 1 calc R . .
H1B H 0.9525 0.3218 0.1086 0.101 Uiso 1 1 calc R . .
H1C H 0.8991 0.2302 0.1814 0.101 Uiso 1 1 calc R . .
N2 N 0.7484(3) 0.4763(5) 0.01928(19) 0.0377(8) Uani 1 1 d . A .
C3 C 0.6614(3) 0.5716(5) -0.0111(2) 0.0321(8) Uani 1 1 d . . .
C4 C 0.6003(3) 0.6669(5) 0.0477(2) 0.0324(8) Uani 1 1 d . A .
C5 C 0.5858(4) 0.7285(6) 0.1815(2) 0.0418(10) Uani 1 1 d . . .
H5 H 0.6111 0.7120 0.2362 0.050 Uiso 1 1 calc R A .
C6 C 0.4969(4) 0.8350(6) 0.1634(3) 0.0490(11) Uani 1 1 d . A .
H6 H 0.4626 0.8922 0.2047 0.059 Uiso 1 1 calc R . .
C7 C 0.4584(4) 0.8573(6) 0.0841(3) 0.0452(10) Uani 1 1 d . . .
H7 H 0.3975 0.9308 0.0699 0.054 Uiso 1 1 calc R A .
C8 C 0.5099(4) 0.7711(5) 0.0256(2) 0.0389(9) Uani 1 1 d . A .
H8 H 0.4835 0.7831 -0.0292 0.047 Uiso 1 1 calc R . .
C9 C 0.6317(4) 0.5780(5) -0.0933(2) 0.0383(9) Uani 1 1 d . A .
H9 H 0.5701 0.6447 -0.1141 0.046 Uiso 1 1 calc R . .
C10 C 0.6934(4) 0.4859(6) -0.1443(2) 0.0461(11) Uani 1 1 d . . .
H10 H 0.6744 0.4886 -0.2005 0.055 Uiso 1 1 calc R A .
C11 C 0.7822(4) 0.3907(7) -0.1131(3) 0.0496(12) Uani 1 1 d . A .
H11 H 0.8257 0.3272 -0.1473 0.059 Uiso 1 1 calc R . .
C12 C 0.8074(4) 0.3887(6) -0.0312(3) 0.0458(11) Uani 1 1 d . . .
H12 H 0.8689 0.3227 -0.0097 0.055 Uiso 1 1 calc R A .
C13 C 0.8953(14) 0.6951(15) 0.1317(10) 0.047(3) Uani 0.653(12) 1 d PD A 1
H13A H 0.9521 0.6994 0.1785 0.056 Uiso 0.653(12) 1 calc PR A 1
H13B H 0.9369 0.6730 0.0839 0.056 Uiso 0.653(12) 1 calc PR A 1
C14 C 0.8443(8) 0.8528(12) 0.1225(5) 0.052(2) Uani 0.653(12) 1 d PD A 1
H14 H 0.8211 0.9033 0.1697 0.062 Uiso 0.653(12) 1 calc PR A 1
C15 C 0.8257(7) 0.9364(10) 0.0558(4) 0.048(2) Uani 0.653(12) 1 d PD A 1
H15 H 0.7864 1.0380 0.0603 0.058 Uiso 0.653(12) 1 calc PR A 1
C16 C 0.8569(11) 0.8955(14) -0.0261(6) 0.059(3) Uani 0.653(12) 1 d PD A 1
H16A H 0.9083 0.9804 -0.0440 0.089 Uiso 0.653(12) 1 calc PR A 1
H16B H 0.7883 0.8914 -0.0630 0.089 Uiso 0.653(12) 1 calc PR A 1
H16C H 0.8948 0.7877 -0.0253 0.089 Uiso 0.653(12) 1 calc PR A 1
C13B C 0.912(3) 0.634(3) 0.1360(19) 0.055(7) Uani 0.347(12) 1 d PD A 2
H13C H 0.9488 0.6611 0.1897 0.065 Uiso 0.347(12) 1 calc PR A 2
H13D H 0.9689 0.5751 0.1060 0.065 Uiso 0.347(12) 1 calc PR A 2
C14B C 0.8809(16) 0.776(3) 0.0968(12) 0.069(7) Uani 0.347(12) 1 d PD A 2
H14B H 0.8538 0.8568 0.1319 0.083 Uiso 0.347(12) 1 calc PR A 2
C15B C 0.8786(15) 0.829(3) 0.0246(10) 0.076(7) Uani 0.347(12) 1 d PD A 2
H15B H 0.9121 0.7539 -0.0102 0.091 Uiso 0.347(12) 1 calc PR A 2
C16B C 0.836(3) 0.980(3) -0.0166(19) 0.116(13) Uani 0.347(12) 1 d PD A 2
H16D H 0.8003 1.0516 0.0216 0.174 Uiso 0.347(12) 1 calc PR A 2
H16E H 0.7793 0.9504 -0.0603 0.174 Uiso 0.347(12) 1 calc PR A 2
H16F H 0.8987 1.0391 -0.0383 0.174 Uiso 0.347(12) 1 calc PR A 2

loop_
_atom_site_aniso_label
_atom_site_aniso_U_11
_atom_site_aniso_U_22
_atom_site_aniso_U_33
_atom_site_aniso_U_23
_atom_site_aniso_U_13
_atom_site_aniso_U_12
Pt1 0.03435(8) 0.05700(11) 0.02853(7) 0.00003(8) -0.00348(5) -0.00693(8)
Cl1 0.0470(6) 0.0472(6) 0.0332(5) 0.0055(4) 0.0001(4) -0.0027(5)
N1 0.0425(19) 0.0385(18) 0.0238(15) -0.0009(13) 0.0028(13) -0.0112(15)
C2 0.053(3) 0.073(3) 0.0292(19) 0.000(2) -0.0134(18) -0.010(3)
C1 0.044(3) 0.098(5) 0.056(3) -0.005(3) -0.013(2) 0.016(3)
N2 0.0317(16) 0.052(2) 0.0300(15) -0.0024(15) 0.0027(12) -0.0094(16)
C3 0.0352(19) 0.037(2) 0.0239(16) -0.0005(15) 0.0037(14) -0.0130(16)
C4 0.036(2) 0.036(2) 0.0249(17) 0.0008(15) 0.0040(14) -0.0118(16)
C5 0.052(3) 0.048(3) 0.0262(18) -0.0051(17) 0.0084(17) -0.012(2)
C6 0.059(3) 0.046(3) 0.045(3) -0.009(2) 0.016(2) -0.007(2)
C7 0.049(3) 0.040(2) 0.048(3) 0.002(2) 0.012(2) -0.003(2)
C8 0.041(2) 0.041(2) 0.0338(19) 0.0039(17) 0.0031(17) -0.0074(18)
C9 0.046(2) 0.042(2) 0.0265(18) 0.0020(16) 0.0012(16) -0.0101(19)
C10 0.056(3) 0.056(3) 0.0271(18) -0.007(2) 0.0087(17) -0.016(2)
C11 0.050(3) 0.059(3) 0.041(2) -0.013(2) 0.015(2) -0.009(2)
C12 0.038(2) 0.056(3) 0.044(2) -0.008(2) 0.0071(19) -0.001(2)
C13 0.045(6) 0.044(7) 0.048(6) 0.012(6) -0.015(4) -0.016(6)
C14 0.057(5) 0.044(5) 0.053(5) -0.004(4) 0.000(4) -0.011(4)
C15 0.052(4) 0.049(4) 0.043(4) 0.006(3) 0.001(3) -0.013(3)
C16 0.063(6) 0.068(7) 0.046(5) 0.006(5) 0.000(4) -0.011(6)
C13B 0.050(13) 0.061(17) 0.048(9) 0.023(13) -0.021(8) -0.024(13)
C14B 0.050(10) 0.043(10) 0.106(17) 0.029(12) -0.047(11) -0.025(8)
C15B 0.058(11) 0.117(18) 0.052(10) -0.002(12) 0.000(8) -0.040(12)
C16B 0.10(2) 0.09(2) 0.15(3) 0.03(2) -0.030(19) 0.002(19)

loop_
_atom_type_symbol
_atom_type_description
_atom_type_scat_dispersion_real
_atom_type_scat_dispersion_imag
_atom_type_scat_source
C C 0.0033 0.0016 'International Tables Vol C Tables 4.2.6.8 and 6.1.1.4'
H H 0.0000 0.0000 'International Tables Vol C Tables 4.2.6.8 and 6.1.1.4'
N N 0.0061 0.0033 'International Tables Vol C Tables 4.2.6.8 and 6.1.1.4'
Cl Cl 0.1484 0.1585 'International Tables Vol C Tables 4.2.6.8 and 6.1.1.4'
Pt Pt -1.7033 8.3905 'International Tables Vol C Tables 4.2.6.8 and 6.1.1.4'

loop_
_geom_angle_atom_site_label_1
_geom_angle_atom_site_label_2
_geom_angle_atom_site_label_3
_geom_angle
C13B Pt1 C1 75.5(8)
C13B Pt1 C2 88.3(10)
C1 Pt1 C2 86.6(2)
C13B Pt1 C13 13.9(9)
C1 Pt1 C13 89.4(4)
C2 Pt1 C13 88.8(5)
C13B Pt1 N1 104.5(8)
C1 Pt1 N1 176.14(18)
C2 Pt1 N1 97.22(17)
C13 Pt1 N1 90.7(4)
C13B Pt1 N2 91.2(9)
C1 Pt1 N2 99.55(18)
C2 Pt1 N2 173.49(19)
C13 Pt1 N2 89.3(4)
N1 Pt1 N2 76.59(13)
C13B Pt1 Cl1 166.8(8)
C1 Pt1 Cl1 91.29(19)
C2 Pt1 Cl1 91.67(15)
C13 Pt1 Cl1 179.2(3)
N1 Pt1 Cl1 88.58(9)
N2 Pt1 Cl1 90.21(9)
C5 N1 C4 118.3(4)
C5 N1 Pt1 125.7(3)
C4 N1 Pt1 116.0(3)
Pt1 C2 H2A 109.5
Pt1 C2 H2B 109.5
H2A C2 H2B 109.5
Pt1 C2 H2C 109.5
H2A C2 H2C 109.5
H2B C2 H2C 109.5
Pt1 C1 H1A 109.5
Pt1 C1 H1B 109.5
H1A C1 H1B 109.5
Pt1 C1 H1C 109.5
H1A C1 H1C 109.5
H1B C1 H1C 109.5
C12 N2 C3 118.9(4)
C12 N2 Pt1 125.7(3)
C3 N2 Pt1 115.3(3)
N2 C3 C9 121.0(4)
N2 C3 C4 116.4(3)
C9 C3 C4 122.6(4)
N1 C4 C8 121.3(4)
N1 C4 C3 115.7(4)
C8 C4 C3 123.0(3)
N1 C5 C6 123.2(4)
N1 C5 H5 118.4
C6 C5 H5 118.4
C5 C6 C7 118.7(4)
C5 C6 H6 120.7
C7 C6 H6 120.7
C6 C7 C8 119.1(5)
C6 C7 H7 120.4
C8 C7 H7 120.4
C7 C8 C4 119.4(4)
C7 C8 H8 120.3
C4 C8 H8 120.3
C10 C9 C3 119.1(4)
C10 C9 H9 120.5
C3 C9 H9 120.5
C11 C10 C9 119.5(4)
C11 C10 H10 120.2
C9 C10 H10 120.2
C10 C11 C12 118.8(4)
C10 C11 H11 120.6
C12 C11 H11 120.6
N2 C12 C11 122.7(5)
N2 C12 H12 118.7
C11 C12 H12 118.7
C14 C13 Pt1 116.8(10)
C14 C13 H13A 108.1
Pt1 C13 H13A 108.1
C14 C13 H13B 108.1
Pt1 C13 H13B 108.1
H13A C13 H13B 107.3
C15 C14 C13 126.8(11)
C15 C14 H14 116.6
C13 C14 H14 116.6
C14 C15 C16 129.4(9)
C14 C15 H15 115.3
C16 C15 H15 115.3
C14B C13B Pt1 112(2)
C14B C13B H13C 109.2
Pt1 C13B H13C 109.2
C14B C13B H13D 109.2
Pt1 C13B H13D 109.2
H13C C13B H13D 107.9
C15B C14B C13B 136(3)
C15B C14B H14B 112.0
C13B C14B H14B 112.0
C14B C15B C16B 134(2)
C14B C15B H15B 112.9
C16B C15B H15B 112.9
C15B C16B H16D 109.5
C15B C16B H16E 109.5
H16D C16B H16E 109.5
C15B C16B H16F 109.5
H16D C16B H16F 109.5
H16E C16B H16F 109.5

loop_
_geom_bond_atom_site_label_1
_geom_bond_atom_site_label_2
_geom_bond_distance
Pt1 C13B 1.93(3)
Pt1 C1 2.039(5)
Pt1 C2 2.054(4)
Pt1 C13 2.148(15)
Pt1 N1 2.149(4)
Pt1 N2 2.161(3)
Pt1 Cl1 2.4893(11)
N1 C5 1.342(5)
N1 C4 1.355(5)
C2 H2A 0.9800
C2 H2B 0.9800
C2 H2C 0.9800
C1 H1A 0.9800
C1 H1B 0.9800
C1 H1C 0.9800
N2 C12 1.342(5)
N2 C3 1.352(5)
C3 C9 1.396(5)
C3 C4 1.483(5)
C4 C8 1.389(6)
C5 C6 1.374(7)
C5 H5 0.9500
C6 C7 1.381(7)
C6 H6 0.9500
C7 C8 1.384(6)
C7 H7 0.9500
C8 H8 0.9500
C9 C10 1.386(6)
C9 H9 0.9500
C10 C11 1.371(7)
C10 H10 0.9500
C11 C12 1.381(6)
C11 H11 0.9500
C12 H12 0.9500
C13 C14 1.415(12)
C13 H13A 0.9900
C13 H13B 0.9900
C14 C15 1.310(10)
C14 H14 0.9500
C15 C16 1.487(11)
C15 H15 0.9500
C16 H16A 0.9800
C16 H16B 0.9800
C16 H16C 0.9800
C13B C14B 1.365(16)
C13B H13C 0.9900
C13B H13D 0.9900
C14B C15B 1.281(16)
C14B H14B 0.9500
C15B C16B 1.475(18)
C15B H15B 0.9500
C16B H16D 0.9800
C16B H16E 0.9800
C16B H16F 0.9800
